data_7127220
loop_
_publ_author_name
'Delany, Pascal K.'
'Mortimer, Claire L.'
'Hodgson, David M.'

_publ_section_title
;
 Electrophile dependent mechanisms in the asymmetric trapping of
 \a-lithio-<i>N</i>-(<i>tert</i>-butoxythiocarbonyl)azetidine.
;
_journal_issue 81
_journal_name_full 'Chemical communications (Cambridge, England)'
_journal_page_first 12174
_journal_page_last 12177
_journal_paper_doi 10.1039/d0cc05396a
_journal_volume 56
_journal_year 2020
_chemical_absolute_configuration ad
_chemical_formula_moiety 'C16 H22 F3 N O2 Sn'
_chemical_formula_sum 'C16 H22 F3 N O2 Sn'
_chemical_formula_weight 436.04
_chemical_melting_point ?
_space_group_IT_number 4
_space_group_name_Hall 'P 2yb'
_space_group_name_H-M_alt 'P 1 21 1'
_symmetry_cell_setting monoclinic
_symmetry_space_group_name_Hall 'P 2yb'
_symmetry_space_group_name_H-M 'P 1 21 1'
_atom_sites_solution_hydrogens difmap
_atom_sites_solution_primary direct
_audit_creation_date 2020-08-23
_audit_creation_method 'CRYSTALS_ver_14.61_build_7285 '
_audit_update_record
;
2020-09-03 deposited with the CCDC.	2020-09-10 downloaded from the CCDC.
;
_cell_angle_alpha 90
_cell_angle_beta 103.528(5)
_cell_angle_gamma 90
_cell_formula_units_Z 4
_cell_length_a 11.7115(5)
_cell_length_b 12.6744(4)
_cell_length_c 12.5355(7)
_cell_measurement_reflns_used 4802
_cell_measurement_temperature 150
_cell_measurement_theta_max 23.97
_cell_measurement_theta_min 3.75
_cell_volume 1809.10(14)
_computing_cell_refinement
; 
 CrysAlisPro (Rigaku Oxford Diffraction, 2017) 
;
_computing_data_collection 'SuperNova, (Oxford Diffraction, 2010)'
_computing_data_reduction
; 
 CrysAlisPro (Rigaku Oxford Diffraction, 2017) 
;
_computing_molecular_graphics 'CAMERON (Watkin et al., 1996)'
_computing_publication_material 'CRYSTALS (Betteridge et al., 2003)'
_computing_structure_refinement 'CRYSTALS (Betteridge et al., 2003)'
_computing_structure_solution 'SIR92 (Altomare et al., 1994)'
_diffrn_ambient_temperature 150
_diffrn_measured_fraction_theta_full 0.998
_diffrn_measured_fraction_theta_max 0.998
_diffrn_measurement_device Area
_diffrn_measurement_device_type 'Oxford Diffraction SuperNova'
_diffrn_measurement_method \w
_diffrn_radiation_monochromator 'focussing mirrors'
_diffrn_radiation_type 'Mo K\a'
_diffrn_radiation_wavelength 0.71073
_diffrn_reflns_av_R_equivalents 0.059
_diffrn_reflns_av_unetI/netI 0.111
_diffrn_reflns_limit_h_max 14
_diffrn_reflns_limit_h_min -15
_diffrn_reflns_limit_k_max 16
_diffrn_reflns_limit_k_min -16
_diffrn_reflns_limit_l_max 12
_diffrn_reflns_limit_l_min -16
_diffrn_reflns_number 17707
_diffrn_reflns_theta_full 27.484
_diffrn_reflns_theta_max 27.484
_diffrn_reflns_theta_min 3.343
_diffrn_standards_number 0
_exptl_absorpt_coefficient_mu 1.448
_exptl_absorpt_correction_T_max 0.93
_exptl_absorpt_correction_T_min 0.73
_exptl_absorpt_correction_type multi-scan
_exptl_absorpt_process_details
; 
 CrysAlisPro (Rigaku Oxford Diffraction, 2017) 
;
_exptl_crystal_colour colourless
_exptl_crystal_density_diffrn 1.601
_exptl_crystal_density_meas ?
_exptl_crystal_density_method 'not measured'
_exptl_crystal_description block
_exptl_crystal_F_000 872
_exptl_crystal_recrystallization_method 'Re-crystallisation from solvent: Diethyl Ether'
_exptl_crystal_size_max 0.100
_exptl_crystal_size_mid 0.080
_exptl_crystal_size_min 0.050
_refine_diff_density_max 2.07
_refine_diff_density_min -1.62
_refine_ls_abs_structure_details
; 
 Parsons, Flack & Wagner (2013), 
 3289 Friedel Pairs 
;
_refine_ls_abs_structure_Flack -0.06(2)
_refine_ls_extinction_method None
_refine_ls_goodness_of_fit_ref 1.0078
_refine_ls_hydrogen_treatment constr
_refine_ls_matrix_type full
_refine_ls_number_parameters 416
_refine_ls_number_reflns 8294
_refine_ls_number_restraints 1
_refine_ls_R_factor_all 0.0949
_refine_ls_R_factor_gt 0.0590
_refine_ls_shift/su_max 0.0008840
_refine_ls_shift/su_mean 0.0000226
_refine_ls_structure_factor_coef Fsqd
_refine_ls_weighting_details
;
 Method= Modified Sheldrick 
 w=1/[\s^2^(F^2^) + ( 0.05P)^2^ + 0.00P] 
 ,where P=(max(Fo^2^,0) + 2Fc^2^)/3 
;
_refine_ls_weighting_scheme calc
_refine_ls_wR_factor_all 0.1349
_refine_ls_wR_factor_gt 0.1071
_refine_ls_wR_factor_ref 0.1349
_reflns_limit_h_max 14
_reflns_limit_h_min -15
_reflns_limit_k_max 16
_reflns_limit_k_min -16
_reflns_limit_l_max 16
_reflns_limit_l_min 0
_reflns_number_gt 5775
_reflns_number_total 8301
_reflns_threshold_expression I>2.0\s(I)
_oxford_diffrn_Wilson_B_factor 2.62
_oxford_diffrn_Wilson_scale 0.99
_oxford_refine_ls_r_factor_ref 0.0949
_oxford_refine_ls_scale 1.065(3)
_oxford_reflns_number_all 8294
_oxford_structure_analysis_title 016OS20-KEC
_cod_data_source_file d0cc05396a2.cif
_cod_data_source_block global
_cod_depositor_comments
;
The following automatic conversions were performed:

data item '_chemical_melting_point' value 'not measured' was changed
to '?' -- the value is undefined or not given.

data item '_exptl_crystal_density_meas' value 'not measured' was
changed to '?' -- the value is perceived as not measured.

Automatic conversion script
Id: cif_fix_values 7556 2019-12-06 15:28:31Z antanas 

 Adding full bibliography for 7127220.cif.
;
_cod_original_sg_symbol_H-M 'P 1 21 1 '
_cod_database_code 7127220
_oxford_refine_reflns_threshold_expression_ref I>-3.0\s(I)
_oxford_hooft_y -0.052(19)
_oxford_bijvoet_difference -0.06(2)
_oxford_refined_flack_x -0.05(3)

loop_
_symmetry_equiv_pos_as_xyz
x,y,z
-x,y+1/2,-z

loop_
_atom_site_label
_atom_site_type_symbol
_atom_site_fract_x
_atom_site_fract_y
_atom_site_fract_z
_atom_site_U_iso_or_equiv
_atom_site_occupancy
_atom_site_adp_type
_atom_site_refinement_flags_posn
_atom_site_refinement_flags_adp
_atom_site_refinement_flags_occupancy
_atom_site_disorder_assembly
_atom_site_disorder_group
_atom_site_attached_hydrogens
Sn1 Sn 1.17054(5) 0.34349(9) 0.25188(5) 0.0358 1.0000 Uani . . . . . .
C2 C 1.0364(7) 0.4661(6) 0.2120(7) 0.0328 1.0000 Uani . . . . . .
N3 N 0.9155(5) 0.4297(5) 0.1700(6) 0.0288 1.0000 Uani . . . . . .
C4 C 0.8529(6) 0.3626(6) 0.2159(7) 0.0272 1.0000 Uani . . . . . .
O5 O 0.8941(5) 0.3249(6) 0.3079(5) 0.0382 1.0000 Uani . . . . . .
C6 C 0.7260(6) 0.3418(8) 0.1500(6) 0.0243 1.0000 Uani . . . . . .
O7 O 0.7239(5) 0.3007(4) 0.0456(4) 0.0324 1.0000 Uani . . . . . .
C8 C 0.8044(7) 0.2172(6) 0.0357(8) 0.0371 1.0000 Uani . . . . . .
C9 C 0.6526(7) 0.4434(6) 0.1340(7) 0.0304 1.0000 Uani . . . . . .
C10 C 0.6554(8) 0.5114(7) 0.2223(8) 0.0364 1.0000 Uani . . . . . .
C11 C 0.5863(8) 0.6022(6) 0.2065(9) 0.0418 1.0000 Uani . . . . . .
C12 C 0.5190(8) 0.6250(7) 0.1053(11) 0.0553 1.0000 Uani . . . . . .
C13 C 0.5159(9) 0.5599(7) 0.0174(10) 0.0486 1.0000 Uani . . . . . .
C14 C 0.5831(8) 0.4678(7) 0.0318(8) 0.0411 1.0000 Uani . . . . . .
C15 C 0.6658(8) 0.2626(6) 0.2110(8) 0.0359 1.0000 Uani . . . . . .
F16 F 0.5554(4) 0.2447(4) 0.1539(5) 0.0450 1.0000 Uani . . . . . .
F17 F 0.7187(5) 0.1684(4) 0.2279(5) 0.0472 1.0000 Uani . . . . . .
F18 F 0.6561(4) 0.2965(4) 0.3104(4) 0.0402 1.0000 Uani . . . . . .
C19 C 0.8972(7) 0.4898(6) 0.0661(8) 0.0371 1.0000 Uani . . . . . .
C20 C 1.0248(8) 0.5304(7) 0.1046(8) 0.0399 1.0000 Uani . . . . . .
C21 C 1.1231(8) 0.2201(7) 0.1324(9) 0.0476 1.0000 Uani . . . . . .
C22 C 1.3308(7) 0.4165(7) 0.2418(9) 0.0532 1.0000 Uani . . . . . .
C23 C 1.1848(9) 0.2869(10) 0.4142(9) 0.0687 1.0000 Uani . . . . . .
Sn24 Sn 1.19115(5) 0.36975(9) 0.75663(5) 0.0397 1.0000 Uani . . . . . .
C25 C 1.0507(7) 0.4807(6) 0.6966(8) 0.0388 1.0000 Uani . . . . . .
N26 N 0.9329(6) 0.4355(5) 0.6563(6) 0.0304 1.0000 Uani . . . . . .
C27 C 0.9150(8) 0.4781(7) 0.5452(8) 0.0428 1.0000 Uani . . . . . .
C28 C 1.0372(8) 0.5300(7) 0.5824(9) 0.0559 1.0000 Uani . . . . . .
C29 C 0.8694(7) 0.3837(6) 0.7139(7) 0.0296 1.0000 Uani . . . . . .
O30 O 0.9055(4) 0.3636(6) 0.8123(5) 0.0394 1.0000 Uani . . . . . .
C31 C 0.7423(6) 0.3547(7) 0.6506(6) 0.0266 1.0000 Uani . . . . . .
O32 O 0.7382(4) 0.3121(4) 0.5463(4) 0.0294 1.0000 Uani . . . . . .
C33 C 0.8090(8) 0.2205(6) 0.5388(8) 0.0352 1.0000 Uani . . . . . .
C34 C 0.6653(7) 0.4544(5) 0.6309(7) 0.0242 1.0000 Uani . . . . . .
C35 C 0.6703(8) 0.5274(7) 0.7159(8) 0.0314 1.0000 Uani . . . . . .
C36 C 0.5994(7) 0.6159(6) 0.6977(9) 0.0381 1.0000 Uani . . . . . .
C37 C 0.5267(8) 0.6345(6) 0.5960(8) 0.0395 1.0000 Uani . . . . . .
C38 C 0.5216(8) 0.5629(6) 0.5129(8) 0.0400 1.0000 Uani . . . . . .
C39 C 0.5918(7) 0.4730(6) 0.5308(7) 0.0333 1.0000 Uani . . . . . .
C40 C 0.6867(7) 0.2773(6) 0.7181(8) 0.0340 1.0000 Uani . . . . . .
F41 F 0.7515(5) 0.1888(3) 0.7468(4) 0.0430 1.0000 Uani . . . . . .
F42 F 0.6683(4) 0.3172(3) 0.8110(4) 0.0358 1.0000 Uani . . . . . .
F43 F 0.5820(4) 0.2453(4) 0.6588(4) 0.0441 1.0000 Uani . . . . . .
C44 C 1.3396(7) 0.4121(8) 0.6946(9) 0.0574 1.0000 Uani . . . . . .
C45 C 1.2374(8) 0.3756(9) 0.9295(10) 0.0725 1.0000 Uani . . . . . .
C46 C 1.1252(8) 0.2176(7) 0.7028(12) 0.0717 1.0000 Uani . . . . . .
H21 H 1.0410 0.5134 0.2744 0.0400 1.0000 Uiso R . . . . .
H82 H 0.8390 0.2312 -0.0252 0.0559 1.0000 Uiso R . . . . .
H81 H 0.8664 0.2127 0.1016 0.0562 1.0000 Uiso R . . . . .
H83 H 0.7634 0.1511 0.0234 0.0561 1.0000 Uiso R . . . . .
H101 H 0.7030 0.4964 0.2907 0.0441 1.0000 Uiso R . . . . .
H111 H 0.5873 0.6472 0.2653 0.0511 1.0000 Uiso R . . . . .
H121 H 0.4738 0.6856 0.0950 0.0657 1.0000 Uiso R . . . . .
H131 H 0.4692 0.5767 -0.0514 0.0589 1.0000 Uiso R . . . . .
H141 H 0.5808 0.4232 -0.0278 0.0501 1.0000 Uiso R . . . . .
H191 H 0.8366 0.5433 0.0578 0.0451 1.0000 Uiso R . . . . .
H192 H 0.8832 0.4464 0.0004 0.0449 1.0000 Uiso R . . . . .
H201 H 1.0308 0.6064 0.1146 0.0489 1.0000 Uiso R . . . . .
H202 H 1.0766 0.5074 0.0588 0.0489 1.0000 Uiso R . . . . .
H251 H 1.0485 0.5346 0.7518 0.0460 1.0000 Uiso R . . . . .
H272 H 0.8494 0.5270 0.5262 0.0519 1.0000 Uiso R . . . . .
H271 H 0.9082 0.4255 0.4877 0.0520 1.0000 Uiso R . . . . .
H281 H 1.0353 0.6064 0.5827 0.0690 1.0000 Uiso R . . . . .
H282 H 1.0946 0.5059 0.5431 0.0689 1.0000 Uiso R . . . . .
H331 H 0.8251 0.2184 0.4669 0.0527 1.0000 Uiso R . . . . .
H332 H 0.8813 0.2242 0.5930 0.0529 1.0000 Uiso R . . . . .
H333 H 0.7668 0.1580 0.5502 0.0531 1.0000 Uiso R . . . . .
H351 H 0.7203 0.5165 0.7837 0.0379 1.0000 Uiso R . . . . .
H361 H 0.6014 0.6625 0.7548 0.0451 1.0000 Uiso R . . . . .
H371 H 0.4807 0.6947 0.5834 0.0478 1.0000 Uiso R . . . . .
H381 H 0.4712 0.5744 0.4444 0.0476 1.0000 Uiso R . . . . .
H391 H 0.5902 0.4256 0.4738 0.0401 1.0000 Uiso R . . . . .
H441 H 1.4061 0.3692 0.7264 0.0852 1.0000 Uiso R . . . . .
H442 H 1.3602 0.4843 0.7120 0.0853 1.0000 Uiso R . . . . .
H443 H 1.3214 0.4038 0.6169 0.0851 1.0000 Uiso R . . . . .
H451 H 1.2870 0.3173 0.9566 0.1090 1.0000 Uiso R . . . . .
H452 H 1.2783 0.4395 0.9526 0.1090 1.0000 Uiso R . . . . .
H453 H 1.1671 0.3720 0.9565 0.1090 1.0000 Uiso R . . . . .
H461 H 1.1853 0.1655 0.7263 0.1071 1.0000 Uiso R . . . . .
H462 H 1.0594 0.2016 0.7335 0.1072 1.0000 Uiso R . . . . .
H463 H 1.1006 0.2163 0.6244 0.1068 1.0000 Uiso R . . . . .
H221 H 1.3940 0.3652 0.2550 0.0793 1.0000 Uiso R . . . . .
H222 H 1.3488 0.4724 0.2944 0.0793 1.0000 Uiso R . . . . .
H223 H 1.3235 0.4457 0.1702 0.0791 1.0000 Uiso R . . . . .
H211 H 1.1934 0.1861 0.1229 0.0710 1.0000 Uiso R . . . . .
H212 H 1.0816 0.2492 0.0629 0.0712 1.0000 Uiso R . . . . .
H213 H 1.0740 0.1697 0.1575 0.0710 1.0000 Uiso R . . . . .
H231 H 1.2588 0.2520 0.4396 0.1009 1.0000 Uiso R . . . . .
H232 H 1.1803 0.3451 0.4621 0.1011 1.0000 Uiso R . . . . .
H233 H 1.1219 0.2391 0.4147 0.1012 1.0000 Uiso R . . . . .

loop_
_atom_site_aniso_label
_atom_site_aniso_U_11
_atom_site_aniso_U_22
_atom_site_aniso_U_33
_atom_site_aniso_U_23
_atom_site_aniso_U_13
_atom_site_aniso_U_12
Sn1 0.0330(3) 0.0330(4) 0.0407(4) -0.0008(3) 0.0072(3) 0.0037(3)
C2 0.027(4) 0.028(4) 0.044(6) -0.013(4) 0.011(4) 0.003(3)
N3 0.026(4) 0.030(3) 0.031(4) 0.002(3) 0.008(3) 0.002(3)
C4 0.026(4) 0.028(5) 0.029(5) 0.007(4) 0.009(3) 0.001(4)
O5 0.039(3) 0.046(4) 0.029(4) 0.013(3) 0.006(3) 0.003(3)
C6 0.030(4) 0.023(4) 0.021(4) 0.004(4) 0.007(3) 0.007(4)
O7 0.037(3) 0.035(3) 0.026(3) -0.002(2) 0.009(3) 0.015(2)
C8 0.035(5) 0.033(4) 0.043(6) -0.004(4) 0.009(4) 0.010(4)
C9 0.037(5) 0.024(4) 0.035(6) -0.002(4) 0.017(4) -0.000(4)
C10 0.028(5) 0.045(5) 0.037(6) -0.006(4) 0.010(5) 0.003(4)
C11 0.032(5) 0.029(4) 0.069(8) -0.015(5) 0.019(5) -0.000(4)
C12 0.037(6) 0.026(4) 0.106(11) 0.001(6) 0.023(7) 0.005(4)
C13 0.042(6) 0.037(5) 0.064(8) 0.004(5) 0.006(5) 0.014(4)
C14 0.033(5) 0.041(5) 0.048(7) -0.003(4) 0.006(5) 0.008(4)
C15 0.040(6) 0.031(4) 0.041(6) 0.012(4) 0.017(5) 0.003(4)
F16 0.038(3) 0.039(3) 0.058(4) -0.002(2) 0.010(3) -0.015(2)
F17 0.060(4) 0.023(2) 0.063(4) 0.009(3) 0.023(3) 0.002(2)
F18 0.046(3) 0.044(3) 0.032(3) 0.003(2) 0.014(3) -0.006(2)
C19 0.036(5) 0.037(4) 0.039(6) 0.015(4) 0.010(4) 0.002(4)
C20 0.038(5) 0.039(4) 0.045(6) 0.008(4) 0.014(5) 0.002(4)
C21 0.045(6) 0.036(5) 0.059(7) -0.006(5) 0.006(5) -0.001(4)
C22 0.037(5) 0.043(5) 0.070(8) -0.005(5) -0.006(5) -0.002(4)
C23 0.062(7) 0.090(9) 0.061(8) 0.013(7) 0.027(6) 0.019(6)
Sn24 0.0322(3) 0.0362(5) 0.0534(5) 0.0020(3) 0.0157(3) -0.0019(3)
C25 0.023(4) 0.026(4) 0.068(7) -0.005(4) 0.012(5) -0.003(3)
N26 0.026(4) 0.034(3) 0.032(4) 0.001(3) 0.010(3) -0.002(3)
C27 0.046(6) 0.046(5) 0.040(6) 0.019(4) 0.017(5) 0.002(4)
C28 0.043(6) 0.046(5) 0.084(9) 0.023(5) 0.024(6) 0.005(5)
C29 0.036(4) 0.025(4) 0.025(5) -0.004(4) 0.001(4) 0.004(4)
O30 0.034(3) 0.054(5) 0.030(4) -0.000(3) 0.006(3) -0.001(4)
C31 0.030(4) 0.028(5) 0.025(5) -0.001(4) 0.012(3) 0.001(4)
O32 0.038(3) 0.030(3) 0.022(3) -0.004(2) 0.011(3) 0.011(2)
C33 0.040(5) 0.033(4) 0.035(6) -0.013(4) 0.014(4) 0.008(4)
C34 0.024(4) 0.021(4) 0.028(5) -0.007(3) 0.007(4) -0.006(3)
C35 0.036(5) 0.027(5) 0.034(5) -0.004(4) 0.012(4) -0.006(4)
C36 0.033(5) 0.023(4) 0.062(7) -0.012(4) 0.018(5) -0.001(4)
C37 0.038(5) 0.029(4) 0.056(7) 0.004(4) 0.020(5) 0.011(4)
C38 0.041(6) 0.037(5) 0.041(6) 0.006(4) 0.006(5) 0.011(4)
C39 0.040(5) 0.032(4) 0.030(5) 0.003(4) 0.013(4) 0.011(4)
C40 0.032(5) 0.029(4) 0.039(6) 0.006(4) 0.003(4) -0.003(4)
F41 0.056(3) 0.026(2) 0.050(4) 0.007(2) 0.018(3) 0.001(2)
F42 0.046(3) 0.036(2) 0.031(3) 0.004(2) 0.020(2) -0.003(2)
F43 0.044(3) 0.038(3) 0.049(4) -0.001(2) 0.010(3) -0.019(2)
C44 0.029(5) 0.070(7) 0.078(8) -0.010(6) 0.022(5) -0.003(5)
C45 0.056(6) 0.072(7) 0.093(9) 0.003(7) 0.024(6) 0.000(6)
C46 0.028(5) 0.027(4) 0.151(13) -0.001(6) 0.001(7) -0.004(4)

loop_
_atom_type_symbol
_atom_type_scat_dispersion_real
_atom_type_scat_dispersion_imag
_atom_type_scat_Cromer_Mann_a1
_atom_type_scat_Cromer_Mann_b1
_atom_type_scat_Cromer_Mann_a2
_atom_type_scat_Cromer_Mann_b2
_atom_type_scat_Cromer_Mann_a3
_atom_type_scat_Cromer_Mann_b3
_atom_type_scat_Cromer_Mann_a4
_atom_type_scat_Cromer_Mann_b4
_atom_type_scat_Cromer_Mann_c
_atom_type_scat_source
C 0.0033 0.0016 2.3100 20.8439 1.0200 10.2075 1.5886 0.5687 0.8650 51.6512 0.2156 'International Tables Vol C 4.2.6.8 and 6.1.1.4'
H 0.0000 0.0000 0.4930 10.5109 0.3229 26.1257 0.1402 3.1424 0.0408 57.7998 0.0030 'International Tables Vol C 4.2.6.8 and 6.1.1.4'
F 0.0171 0.0103 3.5392 10.2825 2.6412 4.2944 1.5170 0.2615 1.0243 26.1476 0.2776 'International Tables Vol C 4.2.6.8 and 6.1.1.4'
N 0.0061 0.0033 12.2126 0.0057 3.1322 9.8933 2.0125 28.9975 1.1663 0.5826 -11.5290 'International Tables Vol C 4.2.6.8 and 6.1.1.4'
O 0.0106 0.0060 3.0485 13.2771 2.2868 5.7011 1.5463 0.3239 0.8670 32.9089 0.2508 'International Tables Vol C 4.2.6.8 and 6.1.1.4'
Sn -0.6537 1.4246 19.1889 5.8303 19.1005 0.5031 4.4585 26.8909 2.4663 83.9572 4.7821 'International Tables Vol C 4.2.6.8 and 6.1.1.4'

loop_
_geom_angle_atom_site_label_1
_geom_angle_site_symmetry_1
_geom_angle_atom_site_label_2
_geom_angle_site_symmetry_2
_geom_angle_atom_site_label_3
_geom_angle_site_symmetry_3
_geom_angle
_geom_angle_publ_flag
C2 . Sn1 . C21 . 107.7(3) yes
C2 . Sn1 . C22 . 106.0(3) yes
C21 . Sn1 . C22 . 111.4(4) yes
C2 . Sn1 . C23 . 110.5(4) yes
C21 . Sn1 . C23 . 111.8(4) yes
C22 . Sn1 . C23 . 109.3(4) yes
Sn1 . C2 . N3 . 116.2(5) yes
Sn1 . C2 . C20 . 119.0(5) yes
N3 . C2 . C20 . 88.5(6) yes
Sn1 . C2 . H21 . 110.6 no
N3 . C2 . H21 . 110.5 no
C20 . C2 . H21 . 110.4 no
C2 . N3 . C4 . 128.8(7) yes
C2 . N3 . C19 . 94.7(6) yes
C4 . N3 . C19 . 136.4(7) yes
N3 . C4 . O5 . 120.9(7) yes
N3 . C4 . C6 . 115.7(7) yes
O5 . C4 . C6 . 123.3(6) yes
C4 . C6 . O7 . 111.5(5) yes
C4 . C6 . C9 . 111.5(7) yes
O7 . C6 . C9 . 107.6(6) yes
C4 . C6 . C15 . 110.1(7) yes
O7 . C6 . C15 . 108.2(7) yes
C9 . C6 . C15 . 107.8(6) yes
C6 . O7 . C8 . 118.9(6) yes
O7 . C8 . H82 . 109.8 no
O7 . C8 . H81 . 110.3 no
H82 . C8 . H81 . 108.5 no
O7 . C8 . H83 . 110.0 no
H82 . C8 . H83 . 108.7 no
H81 . C8 . H83 . 109.4 no
C6 . C9 . C10 . 120.4(8) yes
C6 . C9 . C14 . 119.9(7) yes
C10 . C9 . C14 . 119.8(8) yes
C9 . C10 . C11 . 119.4(9) yes
C9 . C10 . H101 . 120.2 no
C11 . C10 . H101 . 120.4 no
C10 . C11 . C12 . 119.9(9) yes
C10 . C11 . H111 . 119.6 no
C12 . C11 . H111 . 120.5 no
C11 . C12 . C13 . 121.6(9) yes
C11 . C12 . H121 . 119.6 no
C13 . C12 . H121 . 118.8 no
C12 . C13 . C14 . 119.5(11) yes
C12 . C13 . H131 . 120.4 no
C14 . C13 . H131 . 120.1 no
C13 . C14 . C9 . 119.9(9) yes
C13 . C14 . H141 . 119.6 no
C9 . C14 . H141 . 120.5 no
C6 . C15 . F16 . 110.1(7) yes
C6 . C15 . F17 . 114.5(7) yes
F16 . C15 . F17 . 106.6(7) yes
C6 . C15 . F18 . 113.6(7) yes
F16 . C15 . F18 . 105.6(6) yes
F17 . C15 . F18 . 105.9(7) yes
N3 . C19 . C20 . 88.1(6) yes
N3 . C19 . H191 . 113.9 no
C20 . C19 . H191 . 115.5 no
N3 . C19 . H192 . 114.5 no
C20 . C19 . H192 . 114.4 no
H191 . C19 . H192 . 109.3 no
C19 . C20 . C2 . 88.7(6) yes
C19 . C20 . H201 . 113.9 no
C2 . C20 . H201 . 114.8 no
C19 . C20 . H202 . 113.9 no
C2 . C20 . H202 . 114.5 no
H201 . C20 . H202 . 109.7 no
Sn1 . C21 . H211 . 108.9 no
Sn1 . C21 . H212 . 110.2 no
H211 . C21 . H212 . 109.0 no
Sn1 . C21 . H213 . 109.5 no
H211 . C21 . H213 . 109.7 no
H212 . C21 . H213 . 109.6 no
Sn1 . C22 . H221 . 110.4 no
Sn1 . C22 . H222 . 109.7 no
H221 . C22 . H222 . 110.0 no
Sn1 . C22 . H223 . 109.8 no
H221 . C22 . H223 . 108.6 no
H222 . C22 . H223 . 108.5 no
Sn1 . C23 . H231 . 109.7 no
Sn1 . C23 . H232 . 109.6 no
H231 . C23 . H232 . 108.9 no
Sn1 . C23 . H233 . 109.4 no
H231 . C23 . H233 . 110.2 no
H232 . C23 . H233 . 109.1 no
C25 . Sn24 . C44 . 109.2(4) yes
C25 . Sn24 . C45 . 109.1(4) yes
C44 . Sn24 . C45 . 109.3(4) yes
C25 . Sn24 . C46 . 106.8(4) yes
C44 . Sn24 . C46 . 112.3(4) yes
C45 . Sn24 . C46 . 110.2(5) yes
Sn24 . C25 . N26 . 116.3(5) yes
Sn24 . C25 . C28 . 119.5(6) yes
N26 . C25 . C28 . 87.4(7) yes
Sn24 . C25 . H251 . 110.6 no
N26 . C25 . H251 . 109.8 no
C28 . C25 . H251 . 111.2 no
C25 . N26 . C27 . 95.5(6) yes
C25 . N26 . C29 . 127.4(7) yes
C27 . N26 . C29 . 136.7(7) yes
N26 . C27 . C28 . 87.4(7) yes
N26 . C27 . H272 . 113.4 no
C28 . C27 . H272 . 115.2 no
N26 . C27 . H271 . 114.9 no
C28 . C27 . H271 . 115.2 no
H272 . C27 . H271 . 109.5 no
C25 . C28 . C27 . 89.6(6) yes
C25 . C28 . H281 . 113.6 no
C27 . C28 . H281 . 113.9 no
C25 . C28 . H282 . 114.4 no
C27 . C28 . H282 . 114.5 no
H281 . C28 . H282 . 109.7 no
N26 . C29 . O30 . 122.8(7) yes
N26 . C29 . C31 . 115.5(7) yes
O30 . C29 . C31 . 121.6(7) yes
C29 . C31 . O32 . 112.7(5) yes
C29 . C31 . C34 . 110.0(7) yes
O32 . C31 . C34 . 106.0(6) yes
C29 . C31 . C40 . 110.4(7) yes
O32 . C31 . C40 . 109.9(7) yes
C34 . C31 . C40 . 107.7(5) yes
C31 . O32 . C33 . 118.4(6) yes
O32 . C33 . H331 . 108.9 no
O32 . C33 . H332 . 109.9 no
H331 . C33 . H332 . 109.4 no
O32 . C33 . H333 . 109.3 no
H331 . C33 . H333 . 109.7 no
H332 . C33 . H333 . 109.6 no
C31 . C34 . C35 . 120.1(8) yes
C31 . C34 . C39 . 120.6(7) yes
C35 . C34 . C39 . 119.3(7) yes
C34 . C35 . C36 . 119.5(9) yes
C34 . C35 . H351 . 120.4 no
C36 . C35 . H351 . 120.0 no
C35 . C36 . C37 . 120.6(8) yes
C35 . C36 . H361 . 119.1 no
C37 . C36 . H361 . 120.3 no
C36 . C37 . C38 . 119.8(8) yes
C36 . C37 . H371 . 120.5 no
C38 . C37 . H371 . 119.7 no
C37 . C38 . C39 . 120.0(9) yes
C37 . C38 . H381 . 120.1 no
C39 . C38 . H381 . 119.9 no
C38 . C39 . C34 . 120.8(8) yes
C38 . C39 . H391 . 120.0 no
C34 . C39 . H391 . 119.2 no
C31 . C40 . F41 . 113.0(7) yes
C31 . C40 . F42 . 114.5(6) yes
F41 . C40 . F42 . 106.1(7) yes
C31 . C40 . F43 . 109.8(7) yes
F41 . C40 . F43 . 106.2(6) yes
F42 . C40 . F43 . 106.6(6) yes
Sn24 . C44 . H441 . 111.0 no
Sn24 . C44 . H442 . 109.9 no
H441 . C44 . H442 . 108.1 no
Sn24 . C44 . H443 . 109.8 no
H441 . C44 . H443 . 109.2 no
H442 . C44 . H443 . 108.8 no
Sn24 . C45 . H451 . 109.2 no
Sn24 . C45 . H452 . 109.5 no
H451 . C45 . H452 . 109.4 no
Sn24 . C45 . H453 . 109.0 no
H451 . C45 . H453 . 109.8 no
H452 . C45 . H453 . 110.1 no
Sn24 . C46 . H461 . 109.9 no
Sn24 . C46 . H462 . 109.3 no
H461 . C46 . H462 . 109.3 no
Sn24 . C46 . H463 . 109.9 no
H461 . C46 . H463 . 109.0 no
H462 . C46 . H463 . 109.3 no

loop_
_geom_bond_atom_site_label_1
_geom_bond_site_symmetry_1
_geom_bond_atom_site_label_2
_geom_bond_site_symmetry_2
_geom_bond_distance
_geom_bond_publ_flag
Sn1 . C2 . 2.183(8) yes
Sn1 . C21 . 2.146(9) yes
Sn1 . C22 . 2.123(8) yes
Sn1 . C23 . 2.126(11) yes
C2 . N3 . 1.464(10) yes
C2 . C20 . 1.553(12) yes
C2 . H21 . 0.977 no
N3 . C4 . 1.337(9) yes
N3 . C19 . 1.481(10) yes
C4 . O5 . 1.237(9) yes
C4 . C6 . 1.545(10) yes
C6 . O7 . 1.404(9) yes
C6 . C9 . 1.535(11) yes
C6 . C15 . 1.530(11) yes
O7 . C8 . 1.442(9) yes
C8 . H82 . 0.960 no
C8 . H81 . 0.965 no
C8 . H83 . 0.961 no
C9 . C10 . 1.397(12) yes
C9 . C14 . 1.383(13) yes
C10 . C11 . 1.394(12) yes
C10 . H101 . 0.926 no
C11 . C12 . 1.359(14) yes
C11 . H111 . 0.929 no
C12 . C13 . 1.369(15) yes
C12 . H121 . 0.924 no
C13 . C14 . 1.397(11) yes
C13 . H131 . 0.931 no
C14 . H141 . 0.932 no
C15 . F16 . 1.342(10) yes
C15 . F17 . 1.340(9) yes
C15 . F18 . 1.348(10) yes
C19 . C20 . 1.547(12) yes
C19 . H191 . 0.970 no
C19 . H192 . 0.971 no
C20 . H201 . 0.971 no
C20 . H202 . 0.973 no
C21 . H211 . 0.961 no
C21 . H212 . 0.965 no
C21 . H213 . 0.961 no
C22 . H221 . 0.969 no
C22 . H222 . 0.957 no
C22 . H223 . 0.956 no
C23 . H231 . 0.958 no
C23 . H232 . 0.960 no
C23 . H233 . 0.955 no
Sn24 . C25 . 2.162(8) yes
Sn24 . C44 . 2.133(8) yes
Sn24 . C45 . 2.108(12) yes
Sn24 . C46 . 2.127(9) yes
C25 . N26 . 1.470(10) yes
C25 . C28 . 1.536(14) yes
C25 . H251 . 0.977 no
N26 . C27 . 1.462(10) yes
N26 . C29 . 1.325(10) yes
C27 . C28 . 1.545(13) yes
C27 . H272 . 0.973 no
C27 . H271 . 0.971 no
C28 . H281 . 0.968 no
C28 . H282 . 0.971 no
C29 . O30 . 1.233(9) yes
C29 . C31 . 1.557(11) yes
C31 . O32 . 1.405(9) yes
C31 . C34 . 1.538(11) yes
C31 . C40 . 1.536(11) yes
O32 . C33 . 1.442(9) yes
C33 . H331 . 0.964 no
C33 . H332 . 0.956 no
C33 . H333 . 0.962 no
C34 . C35 . 1.402(11) yes
C34 . C39 . 1.366(12) yes
C35 . C36 . 1.383(12) yes
C35 . H351 . 0.923 no
C36 . C37 . 1.378(13) yes
C36 . H361 . 0.925 no
C37 . C38 . 1.372(13) yes
C37 . H371 . 0.926 no
C38 . C39 . 1.392(11) yes
C38 . H381 . 0.932 no
C39 . H391 . 0.930 no
C40 . F41 . 1.356(9) yes
C40 . F42 . 1.333(10) yes
C40 . F43 . 1.339(10) yes
C44 . H441 . 0.956 no
C44 . H442 . 0.958 no
C44 . H443 . 0.953 no
C45 . H451 . 0.952 no
C45 . H452 . 0.951 no
C45 . H453 . 0.962 no
C46 . H461 . 0.960 no
C46 . H462 . 0.959 no
C46 . H463 . 0.958 no

loop_
_geom_hbond_atom_site_label_D
_geom_hbond_site_symmetry_D
_geom_hbond_atom_site_label_H
_geom_hbond_site_symmetry_H
_geom_hbond_atom_site_label_A
_geom_hbond_site_symmetry_A
_geom_hbond_angle_DHA
_geom_hbond_distance_DH
_geom_hbond_distance_HA
_geom_hbond_distance_DA
_geom_hbond_publ_flag
C27 . H271 . O5 . 166 0.97 2.56 3.513(13) yes
